data_1546376
loop_
_publ_author_name
'Lutgert, B.'
'Babel, D.'

_publ_section_title
;
 Crystal structure refinements of sodium trifluorometallates NaMF3 (M =
 Mg, Co, Ni, Zn) : tilting of octahedra and tolerance factor of
 orthorhombic fluoroperovskites
;
_journal_name_full 'Zeitschrift fur anorganische und allgemeine Chemie'
_journal_page_first 133
_journal_page_last 140
_journal_volume 616
_journal_year 1992
_chemical_formula_sum 'F3 Mg Na'
_chemical_formula_weight 104.29
_space_group_IT_number 62
_symmetry_cell_setting orthorhombic
_symmetry_Int_Tables_number 62
_symmetry_space_group_name_Hall '-P 2c 2ab'
_symmetry_space_group_name_H-M 'P b n m'
_cell_angle_alpha 90.
_cell_angle_beta 90.
_cell_angle_gamma 90.
_cell_formula_units_Z 4
_cell_length_a 5.325(3)
_cell_length_b 5.484(3)
_cell_length_c 7.654(3)
_cell_volume 223.5(2)
_diffrn_ambient_temperature 293
_diffrn_radiation_probe x-ray
_diffrn_radiation_type MoK\a
_diffrn_radiation_wavelength 0.71069
_exptl_absorpt_coefficient_mu 0.75
_exptl_crystal_density_diffrn 3.085
_exptl_crystal_F_000 200
_refine_ls_number_reflns 257
_refine_ls_R_factor_gt 0.0294
_refine_ls_wR_factor_gt 0.0208
_refine_ls_wR_factor_ref 0.0243
_cod_data_source_file Z-Anorg-Allg-Chem-1992-616-133-140-1.cif
_cod_data_source_block NaMgF3
_cod_database_code 1546376

loop_
_space_group_symop_id
_space_group_symop_operation_xyz
1 x,y,z
2 1/2+x,1/2-y,-z
3 1/2-x,1/2+y,1/2-z
4 -x,-y,1/2+z
5 -x,-y,-z
6 1/2-x,1/2+y,z
7 1/2+x,1/2-y,1/2+z
8 x,y,1/2-z

loop_
_atom_site_label
_atom_site_type_symbol
_atom_site_thermal_displace_type
_atom_site_fract_x
_atom_site_fract_y
_atom_site_fract_z
_atom_site_occupancy
_atom_site_U_iso_or_equiv
_atom_site_calc_flag
_atom_site_refinement_flags
_atom_site_disorder_assembly
_atom_site_disorder_group
Mg Mg Uiso 0.50000 0.00000 0.00000 1.000 0.0079(3) . . . .
Na Na Uiso -0.0104(3) 0.0441(2) 0.25000 1.000 0.0172(3) . . . .
F1 F Uiso 0.0886(4) 0.4730(3) 0.25000 1.000 0.0133(4) . . . .
F2 F Uiso -0.2973(2) 0.2948(2) 0.04590(10) 1.000 0.0135(3) . . . .

loop_
_geom_angle_atom_site_label_1
_geom_angle_atom_site_label_2
_geom_angle_atom_site_label_3
_geom_angle
_geom_angle_site_symmetry_1
_geom_angle_site_symmetry_2
_geom_angle_site_symmetry_3
_geom_angle_publ_flag
F1 Mg F2 88.88(6) 2_555 . 1_655 yes
F2 Mg F2 90.19(4) 1_655 . 2_555 yes
F1 Mg F2 91.12(6) 3_545 . 1_655 yes
F2 Mg F2 180.00 1_655 . 5_555 yes
F2 Mg F2 89.81(4) 1_655 . 6_545 yes
F1 Mg F2 88.65(6) 2_555 . 2_555 yes
F1 Mg F1 180.00 2_555 . 3_545 yes
F1 Mg F2 91.12(6) 2_555 . 5_555 yes
F1 Mg F2 91.35(6) 2_555 . 6_545 yes
F1 Mg F2 91.35(6) 3_545 . 2_555 yes
F2 Mg F2 89.81(4) 2_555 . 5_555 yes
F2 Mg F2 180.00 2_555 . 6_545 yes
F1 Mg F2 88.88(6) 3_545 . 5_555 yes
F1 Mg F2 88.65(6) 3_545 . 6_545 yes
F2 Mg F2 90.19(4) 5_555 . 6_545 yes
Mg F1 Mg 151.02(12) 2_455 . 3_555 yes
Mg F2 Mg 150.83(5) 1_455 . 2_455 yes

loop_
_geom_bond_atom_site_label_1
_geom_bond_atom_site_label_2
_geom_bond_distance
_geom_bond_site_symmetry_1
_geom_bond_site_symmetry_2
_geom_bond_publ_flag
Mg F2 1.9754(15) . 1_655 yes
Mg F1 1.9764(12) . 2_555 yes
Mg F2 1.9738(15) . 2_555 yes
Mg F1 1.9764(12) . 3_545 yes
Mg F2 1.9754(15) . 5_555 yes
Mg F2 1.9738(15) . 6_545 yes
